data_4317929
loop_
_publ_author_name
'Jiang-Gao Mao'
'Abraham Clearfield'

_publ_section_title
;
 Metal Carboxylate-Phosphonate Hybrid Layered Compounds: Synthesis and
 Single Crystal Structures of Novel Divalent Metal Complexes with
 N-(Phosphonomethyl)iminodiacetic Acid
;
_journal_name_full 'Inorganic Chemistry'
_journal_page_first 2319
_journal_page_last 2324
_journal_paper_doi 10.1021/ic011094w
_journal_volume 41
_journal_year 2002
_chemical_formula_sum 'C7 H14 N O11 P Zn2'
_chemical_formula_weight 449.90
_chemical_name_systematic
;
  ?
;
_space_group_IT_number 14
_symmetry_cell_setting monoclinic
_symmetry_space_group_name_Hall '-P 2yn'
_symmetry_space_group_name_H-M 'P 1 21/n 1'
_atom_sites_solution_hydrogens geom
_atom_sites_solution_primary direct
_atom_sites_solution_secondary difmap
_audit_creation_method SHELXL-97
_cell_angle_alpha 90.00
_cell_angle_beta 90.155(3)
_cell_angle_gamma 90.00
_cell_formula_units_Z 4
_cell_length_a 10.0248(15)
_cell_length_b 8.9487(13)
_cell_length_c 16.253(3)
_cell_measurement_temperature 293(2)
_cell_volume 1458.0(4)
_computing_structure_refinement 'SHELXL-97 (Sheldrick, 1997)'
_computing_structure_solution 'SHELXS-97 (Sheldrick, 1990)'
_diffrn_ambient_temperature 293(2)
_diffrn_measured_fraction_theta_full 0.968
_diffrn_measured_fraction_theta_max 0.968
_diffrn_radiation_monochromator graphite
_diffrn_radiation_source 'fine-focus sealed tube'
_diffrn_radiation_type MoK\a
_diffrn_radiation_wavelength 0.71073
_diffrn_reflns_av_R_equivalents 0.0380
_diffrn_reflns_av_sigmaI/netI 0.0420
_diffrn_reflns_limit_h_max 12
_diffrn_reflns_limit_h_min -12
_diffrn_reflns_limit_k_max 11
_diffrn_reflns_limit_k_min -11
_diffrn_reflns_limit_l_max 8
_diffrn_reflns_limit_l_min -20
_diffrn_reflns_number 8688
_diffrn_reflns_theta_full 27.51
_diffrn_reflns_theta_max 27.51
_diffrn_reflns_theta_min 2.39
_diffrn_standards_decay_% <1.0%
_exptl_absorpt_coefficient_mu 3.456
_exptl_absorpt_correction_T_max 0.824
_exptl_absorpt_correction_T_min 0.625
_exptl_absorpt_correction_type empirical
_exptl_crystal_colour colorless
_exptl_crystal_density_diffrn 2.050
_exptl_crystal_density_method 'not measured'
_exptl_crystal_description BLOCK
_exptl_crystal_F_000 904
_exptl_crystal_size_max 0.12
_exptl_crystal_size_mid 0.10
_exptl_crystal_size_min 0.08
_refine_diff_density_max 2.552
_refine_diff_density_min -0.660
_refine_diff_density_rms 0.163
_refine_ls_extinction_method none
_refine_ls_goodness_of_fit_ref 1.009
_refine_ls_hydrogen_treatment mixed
_refine_ls_matrix_type full
_refine_ls_number_parameters 215
_refine_ls_number_reflns 3256
_refine_ls_number_restraints 4
_refine_ls_restrained_S_all 1.010
_refine_ls_R_factor_all 0.0673
_refine_ls_R_factor_gt 0.0464
_refine_ls_shift/su_max 0.006
_refine_ls_shift/su_mean 0.000
_refine_ls_structure_factor_coef Fsqd
_refine_ls_weighting_details 'calc w=1/[\s^2^(Fo^2^)+(0.0808P)^2^+0.0000P] where P=(Fo^2^+2Fc^2^)/3'
_refine_ls_weighting_scheme calc
_refine_ls_wR_factor_gt 0.1174
_refine_ls_wR_factor_ref 0.1309
_reflns_number_gt 2251
_reflns_number_total 3256
_reflns_threshold_expression >2sigma(I)
_cod_data_source_file ic011094w_2.cif
_cod_data_source_block Zn2(PMIDA)(CH3COOH).2H2O
_cod_depositor_comments
;
The following automatic conversions were performed:

'_symmetry_cell_setting' value 'Monoclinic' changed to 'monoclinic'
according to the built-in table from CIF Core dictionary named
'cif_core.dic' version 2.4.1 from 2010-06-29.

Automatic conversion script
Id: cif_fix_values 1646 2011-03-28 12:23:43Z adriana 
;
_cod_original_cell_volume 1458.1(4)
_cod_database_code 4317929

loop_
_symmetry_equiv_pos_as_xyz
'x, y, z'
'-x+1/2, y+1/2, -z+1/2'
'-x, -y, -z'
'x-1/2, -y-1/2, z-1/2'

loop_
_atom_site_label
_atom_site_type_symbol
_atom_site_fract_x
_atom_site_fract_y
_atom_site_fract_z
_atom_site_U_iso_or_equiv
_atom_site_adp_type
_atom_site_occupancy
_atom_site_symmetry_multiplicity
_atom_site_calc_flag
_atom_site_refinement_flags
_atom_site_disorder_assembly
_atom_site_disorder_group
Zn1 Zn -0.32267(4) 0.21591(5) 0.81064(3) 0.01949(16) Uani 1 1 d . . .
Zn2 Zn -0.02350(5) 0.21716(5) 0.57754(3) 0.01938(16) Uani 1 1 d . . .
P1 P -0.24626(11) 0.38598(12) 0.64916(7) 0.0231(3) Uani 1 1 d . . .
N1 N -0.2186(3) 0.2169(4) 0.5118(2) 0.0201(7) Uani 1 1 d . . .
C1 C -0.2825(4) 0.3589(4) 0.5403(3) 0.0210(9) Uani 1 1 d . . .
H1A H -0.3782 0.3538 0.5317 0.025 Uiso 1 1 calc R . .
H1B H -0.2481 0.4426 0.5088 0.025 Uiso 1 1 calc R . .
C2 C -0.1843(4) 0.2206(5) 0.4243(3) 0.0221(9) Uani 1 1 d . . .
H2A H -0.2476 0.2838 0.3954 0.027 Uiso 1 1 calc R . .
H2B H -0.1917 0.1206 0.4017 0.027 Uiso 1 1 calc R . .
C3 C -0.0432(4) 0.2794(4) 0.4095(3) 0.0226(9) Uani 1 1 d . . .
C4 C -0.2917(4) 0.0817(5) 0.5373(3) 0.0209(9) Uani 1 1 d . . .
H4A H -0.3164 0.0249 0.4888 0.025 Uiso 1 1 calc R . .
H4B H -0.3732 0.1111 0.5650 0.025 Uiso 1 1 calc R . .
C5 C -0.2104(4) -0.0169(5) 0.5942(3) 0.0234(9) Uani 1 1 d . . .
C6 C 0.2114(4) 0.4000(4) 0.6642(3) 0.0206(9) Uani 1 1 d . . .
H6A H 0.1179 0.4154 0.6545 0.031 Uiso 1 1 calc R . .
H6B H 0.2619 0.4657 0.6295 0.031 Uiso 1 1 calc R . .
H6C H 0.2317 0.4208 0.7208 0.031 Uiso 1 1 calc R . .
C7 C 0.2426(4) 0.2594(5) 0.6472(3) 0.0266(10) Uani 1 1 d . . .
O1 O -0.0953(3) 0.3643(3) 0.6569(2) 0.0265(7) Uani 1 1 d . . .
O2 O -0.3285(3) 0.2705(3) 0.6956(2) 0.0276(7) Uani 1 1 d . . .
O3 O -0.2906(3) 0.5451(3) 0.6710(2) 0.0262(7) Uani 1 1 d . . .
O4 O -0.0137(3) 0.2999(3) 0.33501(19) 0.0231(6) Uani 1 1 d . . .
O5 O 0.0365(3) 0.2957(3) 0.46821(19) 0.0249(7) Uani 1 1 d . . .
O6 O -0.2715(3) -0.1286(3) 0.6241(2) 0.0277(7) Uani 1 1 d . . .
O7 O -0.0905(3) 0.0124(3) 0.6094(2) 0.0275(7) Uani 1 1 d . . .
O8 O 0.1558(3) 0.1655(3) 0.6222(2) 0.0266(7) Uani 1 1 d . . .
O9 O 0.3700(4) 0.2157(4) 0.6562(3) 0.0495(10) Uani 1 1 d . . .
H9A H 0.3746 0.1246 0.6517 0.074 Uiso 1 1 calc R . .
O1W O -0.5600(4) 0.5792(4) 0.7144(2) 0.0358(8) Uani 1 1 d D . .
H1WA H -0.557(5) 0.566(5) 0.765(2) 0.021(13) Uiso 1 1 d D . .
H1WB H -0.491(4) 0.556(5) 0.710(3) 0.023(14) Uiso 1 1 d D . .
O2W O -0.5473(4) -0.1001(4) 0.6465(3) 0.0421(9) Uani 1 1 d D . .
H2WB H -0.461(4) -0.100(6) 0.642(3) 0.044(16) Uiso 1 1 d D . .
H2WA H -0.555(9) -0.113(10) 0.695(3) 0.10(3) Uiso 1 1 d D . .

loop_
_atom_site_aniso_label
_atom_site_aniso_U_11
_atom_site_aniso_U_22
_atom_site_aniso_U_33
_atom_site_aniso_U_23
_atom_site_aniso_U_13
_atom_site_aniso_U_12
Zn1 0.0194(3) 0.0173(3) 0.0218(3) -0.0004(2) 0.0028(2) 0.00000(18)
Zn2 0.0183(3) 0.0179(3) 0.0220(3) 0.00021(19) 0.0013(2) -0.00046(18)
P1 0.0243(5) 0.0198(5) 0.0252(6) 0.0007(5) 0.0037(4) -0.0005(4)
N1 0.0192(17) 0.0171(17) 0.0239(19) 0.0004(15) 0.0043(15) 0.0001(13)
C1 0.0205(19) 0.0163(19) 0.026(2) 0.0009(17) 0.0056(17) 0.0017(16)
C2 0.025(2) 0.023(2) 0.019(2) -0.0017(18) 0.0023(17) -0.0002(17)
C3 0.024(2) 0.019(2) 0.025(2) 0.0014(18) 0.0023(18) 0.0021(17)
C4 0.0194(19) 0.022(2) 0.022(2) 0.0011(18) 0.0011(16) -0.0024(16)
C5 0.026(2) 0.019(2) 0.026(2) -0.0009(18) 0.0027(18) 0.0012(17)
C6 0.0220(19) 0.0146(19) 0.025(2) -0.0023(17) -0.0062(17) -0.0022(15)
C7 0.025(2) 0.033(2) 0.022(2) 0.0036(19) -0.0007(18) -0.0060(18)
O1 0.0252(16) 0.0247(15) 0.0298(17) -0.0029(14) 0.0010(13) -0.0012(13)
O2 0.0339(17) 0.0227(16) 0.0262(17) 0.0001(13) 0.0042(14) -0.0055(13)
O3 0.0235(15) 0.0196(15) 0.0357(19) -0.0028(14) 0.0037(13) -0.0020(12)
O4 0.0204(14) 0.0257(16) 0.0231(16) 0.0044(13) 0.0046(12) 0.0007(12)
O5 0.0193(14) 0.0300(17) 0.0255(17) -0.0008(13) 0.0033(13) -0.0040(12)
O6 0.0224(15) 0.0204(15) 0.040(2) 0.0082(14) 0.0018(14) -0.0014(12)
O7 0.0239(15) 0.0221(15) 0.0364(19) 0.0072(14) -0.0008(14) -0.0001(12)
O8 0.0204(14) 0.0254(15) 0.0342(19) -0.0011(14) -0.0026(13) -0.0001(13)
O9 0.038(2) 0.054(2) 0.056(3) -0.006(2) -0.0036(19) -0.0019(17)
O1W 0.0239(18) 0.050(2) 0.033(2) -0.0073(18) 0.0016(16) -0.0031(17)
O2W 0.0234(18) 0.047(2) 0.056(3) 0.014(2) 0.0003(18) 0.0003(15)

loop_
_atom_type_symbol
_atom_type_description
_atom_type_scat_dispersion_real
_atom_type_scat_dispersion_imag
_atom_type_scat_source
C C 0.0033 0.0016 'International Tables Vol C Tables 4.2.6.8 and 6.1.1.4'
H H 0.0000 0.0000 'International Tables Vol C Tables 4.2.6.8 and 6.1.1.4'
N N 0.0061 0.0033 'International Tables Vol C Tables 4.2.6.8 and 6.1.1.4'
O O 0.0106 0.0060 'International Tables Vol C Tables 4.2.6.8 and 6.1.1.4'
P P 0.1023 0.0942 'International Tables Vol C Tables 4.2.6.8 and 6.1.1.4'
Zn Zn 0.2839 1.4301 'International Tables Vol C Tables 4.2.6.8 and 6.1.1.4'

loop_
_geom_angle_atom_site_label_1
_geom_angle_atom_site_label_2
_geom_angle_atom_site_label_3
_geom_angle
_geom_angle_site_symmetry_1
_geom_angle_site_symmetry_3
_geom_angle_publ_flag
O3 Zn1 O2 111.52(13) 2_446 . ?
O3 Zn1 O4 119.13(12) 2_446 4_566 ?
O2 Zn1 O4 100.73(13) . 4_566 ?
O3 Zn1 O6 101.16(13) 2_446 2_456 ?
O2 Zn1 O6 110.66(13) . 2_456 ?
O4 Zn1 O6 113.92(12) 4_566 2_456 ?
O1 Zn2 O8 104.27(13) . . ?
O1 Zn2 O5 117.05(13) . . ?
O8 Zn2 O5 97.55(13) . . ?
O1 Zn2 O7 108.34(13) . . ?
O8 Zn2 O7 89.81(12) . . ?
O5 Zn2 O7 130.24(13) . . ?
O1 Zn2 N1 89.58(12) . . ?
O8 Zn2 N1 164.98(13) . . ?
O5 Zn2 N1 80.82(13) . . ?
O7 Zn2 N1 80.18(12) . . ?
O2 P1 O1 114.20(19) . . ?
O2 P1 O3 110.97(18) . . ?
O1 P1 O3 112.70(17) . . ?
O2 P1 C1 106.51(19) . . ?
O1 P1 C1 104.91(18) . . ?
O3 P1 C1 106.90(18) . . ?
C2 N1 C4 114.2(3) . . ?
C2 N1 C1 112.5(3) . . ?
C4 N1 C1 113.4(3) . . ?
C2 N1 Zn2 104.9(2) . . ?
C4 N1 Zn2 107.6(2) . . ?
C1 N1 Zn2 103.1(2) . . ?
N1 C1 P1 109.2(3) . . ?
N1 C2 C3 112.3(3) . . ?
O5 C3 O4 124.4(4) . . ?
O5 C3 C2 120.6(4) . . ?
O4 C3 C2 114.8(4) . . ?
N1 C4 C5 112.5(3) . . ?
O7 C5 O6 123.5(4) . . ?
O7 C5 C4 120.8(4) . . ?
O6 C5 C4 115.6(4) . . ?
O8 C7 C6 122.0(4) . . ?
O8 C7 O9 119.4(4) . . ?
C6 C7 O9 118.6(4) . . ?
P1 O1 Zn2 113.08(17) . . ?
P1 O2 Zn1 129.4(2) . . ?
P1 O3 Zn1 126.96(18) . 2_456 ?
C3 O4 Zn1 114.5(3) . 4_665 ?
C3 O5 Zn2 116.3(3) . . ?
C5 O6 Zn1 121.8(3) . 2_446 ?
C5 O7 Zn2 117.3(3) . . ?
C7 O8 Zn2 125.3(3) . . ?

loop_
_geom_bond_atom_site_label_1
_geom_bond_atom_site_label_2
_geom_bond_distance
_geom_bond_site_symmetry_2
_geom_bond_publ_flag
Zn1 O3 1.927(3) 2_446 ?
Zn1 O2 1.934(3) . ?
Zn1 O4 1.962(3) 4_566 ?
Zn1 O6 1.987(3) 2_456 ?
Zn2 O1 1.980(3) . ?
Zn2 O8 1.991(3) . ?
Zn2 O5 2.005(3) . ?
Zn2 O7 2.020(3) . ?
Zn2 N1 2.226(3) . ?
P1 O2 1.524(3) . ?
P1 O1 1.531(3) . ?
P1 O3 1.533(3) . ?
P1 C1 1.822(5) . ?
N1 C2 1.465(5) . ?
N1 C4 1.475(5) . ?
N1 C1 1.497(5) . ?
C2 C3 1.530(6) . ?
C3 O5 1.251(5) . ?
C3 O4 1.260(5) . ?
C4 C5 1.514(6) . ?
C5 O7 1.254(5) . ?
C5 O6 1.270(5) . ?
C6 C7 1.326(6) . ?
C7 O8 1.275(5) . ?
C7 O9 1.344(6) . ?
O3 Zn1 1.927(3) 2_456 ?
O4 Zn1 1.962(3) 4_665 ?
O6 Zn1 1.987(3) 2_446 ?
